data_1576420
loop_
_publ_author_name
'Lapa, Hugo M.'
'del Rosso, Mattia'
'Zacchini, Stefano'
'Giarola, Greta'
'Alegria, Elisabete C. B. A.'
'Trzeciak, Anna M.'
'Marchetti, Fabio'
'Martins, Lu\'isa M. D. R. S.'
'Biancalana, Lorenzo'

_publ_section_title
;
 Controlling alkyne dimerization and trimerization with ruthenium(ii)
 arene isocyanide catalysts
;
_journal_issue 5
_journal_name_full 'Catalysis Science &amp; Technology'
_journal_page_first 1622
_journal_page_last 1653
_journal_paper_doi 10.1039/D5CY01493J
_journal_volume 16
_journal_year 2026
_chemical_absolute_configuration ad
_chemical_formula_sum 'C19 H23 Cl2 N Ru'
_chemical_formula_weight 437.35
_space_group_crystal_system orthorhombic
_space_group_IT_number 19
_space_group_name_Hall 'P 2ac 2ab'
_space_group_name_H-M_alt 'P 21 21 21'
_atom_sites_solution_hydrogens geom
_audit_creation_method SHELXL-2017/1
_audit_update_record
;
2025-11-21 deposited with the CCDC.	2026-01-29 downloaded from the CCDC.
;
_cell_angle_alpha 90
_cell_angle_beta 90
_cell_angle_gamma 90
_cell_formula_units_Z 4
_cell_length_a 9.1021(6)
_cell_length_b 11.0511(8)
_cell_length_c 18.3886(13)
_cell_measurement_reflns_used 9997
_cell_measurement_temperature 100(2)
_cell_measurement_theta_max 27.143
_cell_measurement_theta_min 2.215
_cell_volume 1849.7(2)
_computing_cell_refinement 'APEX3 (Bruker AXS, 2015)'
_computing_data_collection 'APEX3 (Bruker AXS, 2015)'
_computing_data_reduction 'SAINT (Bruker AXS, 2015)'
_computing_molecular_graphics 'ORTEPIII (Johnson, 1996)'
_computing_publication_material 'XCIF 2014/2 (Bruker AXS, 2014)'
_computing_structure_refinement 'SHELXL-2017/1 (Sheldrick, 2017)'
_computing_structure_solution 'SHELXT 2014/5 (Sheldrick, 2014)'
_diffrn_ambient_temperature 100(2)
_diffrn_measured_fraction_theta_full 0.999
_diffrn_measured_fraction_theta_max 0.998
_diffrn_measurement_device_type 'PHOTONII area detector'
_diffrn_measurement_method 'phi and omega scans'
_diffrn_radiation_type MoK\a
_diffrn_radiation_wavelength 0.71073
_diffrn_reflns_av_R_equivalents 0.0537
_diffrn_reflns_av_unetI/netI 0.0375
_diffrn_reflns_Laue_measured_fraction_full 0.999
_diffrn_reflns_Laue_measured_fraction_max 0.998
_diffrn_reflns_limit_h_max 11
_diffrn_reflns_limit_h_min -11
_diffrn_reflns_limit_k_max 14
_diffrn_reflns_limit_k_min -14
_diffrn_reflns_limit_l_max 23
_diffrn_reflns_limit_l_min -23
_diffrn_reflns_number 22191
_diffrn_reflns_point_group_measured_fraction_full 0.999
_diffrn_reflns_point_group_measured_fraction_max 0.996
_diffrn_reflns_theta_full 25.242
_diffrn_reflns_theta_max 26.995
_diffrn_reflns_theta_min 2.150
_diffrn_source 'fine-focus sealed tube'
_exptl_absorpt_coefficient_mu 1.135
_exptl_absorpt_correction_T_max 0.5628
_exptl_absorpt_correction_T_min 0.3985
_exptl_absorpt_correction_type empirical
_exptl_absorpt_process_details
; 
 Data were corrected for Lorentz polarization and absorption
 effects (empirical absorption correction SADABS).
 R(int) =  0.1417 (selected reflections only, before parameter refinement)
 R(int) =  0.0727 (selected reflections only, after parameter refinement)
;
_exptl_crystal_colour orange
_exptl_crystal_density_diffrn 1.571
_exptl_crystal_description prism
_exptl_crystal_F_000 888
_exptl_crystal_size_max 0.130
_exptl_crystal_size_mid 0.110
_exptl_crystal_size_min 0.080
_refine_diff_density_max 1.247
_refine_diff_density_min -1.127
_refine_diff_density_rms 0.150
_refine_ls_abs_structure_details
;
 Flack x determined using 1578 quotients [(I+)-(I-)]/[(I+)+(I-)]
 (Parsons, Flack and Wagner, Acta Cryst. B69 (2013) 249-259).
;
_refine_ls_abs_structure_Flack 0.03(2)
_refine_ls_extinction_method none
_refine_ls_goodness_of_fit_ref 1.240
_refine_ls_hydrogen_treatment constr
_refine_ls_matrix_type full
_refine_ls_number_parameters 212
_refine_ls_number_reflns 4024
_refine_ls_number_restraints 0
_refine_ls_restrained_S_all 1.240
_refine_ls_R_factor_all 0.0440
_refine_ls_R_factor_gt 0.0426
_refine_ls_shift/su_max 0.000
_refine_ls_shift/su_mean 0.000
_refine_ls_structure_factor_coef Fsqd
_refine_ls_weighting_details 'w=1/[\s^2^(Fo^2^)+(0.0311P)^2^+5.7420P] where P=(Fo^2^+2Fc^2^)/3'
_refine_ls_weighting_scheme calc
_refine_ls_wR_factor_gt 0.0973
_refine_ls_wR_factor_ref 0.0979
_reflns_Friedel_coverage 0.745
_reflns_Friedel_fraction_full 0.999
_reflns_Friedel_fraction_max 0.993
_reflns_number_gt 3916
_reflns_number_total 4024
_reflns_threshold_expression 'I > 2\s(I)'
_cod_data_source_file d5cy01493j2.cif
_cod_data_source_block 1c
_cod_depositor_comments 'Adding full bibliography for 1576417--1576424.cif.'
_cod_database_code 1576420
_shelx_shelxl_version_number 2017/1
_shelx_space_group_comment
;
The symmetry employed for this shelxl refinement is uniquely defined
by the following loop, which should always be used as a source of
symmetry information in preference to the above space-group names.
They are only intended as comments.
;
_shelx_estimated_absorpt_t_min 0.866
_shelx_estimated_absorpt_t_max 0.915

loop_
_space_group_symop_operation_xyz
'x, y, z'
'-x+1/2, -y, z+1/2'
'-x, y+1/2, -z+1/2'
'x+1/2, -y+1/2, -z'

loop_
_atom_site_label
_atom_site_type_symbol
_atom_site_fract_x
_atom_site_fract_y
_atom_site_fract_z
_atom_site_U_iso_or_equiv
_atom_site_adp_type
_atom_site_occupancy
_atom_site_site_symmetry_order
_atom_site_calc_flag
_atom_site_refinement_flags_posn
_atom_site_refinement_flags_adp
_atom_site_refinement_flags_occupancy
_atom_site_disorder_assembly
_atom_site_disorder_group
Ru1 Ru 0.60639(5) 0.39017(4) 0.42839(3) 0.00929(14) Uani 1 1 d . . . . .
Cl1 Cl 0.3940(2) 0.51930(14) 0.43624(9) 0.0178(3) Uani 1 1 d . . . . .
Cl2 Cl 0.62634(17) 0.40641(15) 0.55821(8) 0.0157(3) Uani 1 1 d . . . . .
N1 N 0.7831(6) 0.6319(5) 0.4266(4) 0.0171(12) Uani 1 1 d . . . . .
C1 C 0.7187(7) 0.5424(6) 0.4262(4) 0.0127(13) Uani 1 1 d . . . . .
C2 C 0.8599(7) 0.7459(6) 0.4280(4) 0.0149(13) Uani 1 1 d . . . . .
H2 H 0.808027 0.800438 0.462996 0.018 Uiso 1 1 calc R U . . .
C3 C 1.0168(8) 0.7261(7) 0.4560(4) 0.0187(15) Uani 1 1 d . . . . .
H3A H 1.013176 0.693732 0.505638 0.028 Uiso 1 1 calc R U . . .
H3B H 1.069710 0.803317 0.456104 0.028 Uiso 1 1 calc R U . . .
H3C H 1.067784 0.668523 0.424313 0.028 Uiso 1 1 calc R U . . .
C4 C 0.8567(7) 0.8053(6) 0.3537(4) 0.0142(14) Uani 1 1 d . . . . .
C5 C 0.8490(8) 0.9301(7) 0.3497(4) 0.0198(16) Uani 1 1 d . . . . .
H5 H 0.843481 0.976484 0.393075 0.024 Uiso 1 1 calc R U . . .
C6 C 0.8493(9) 0.9886(7) 0.2823(5) 0.0239(18) Uani 1 1 d . . . . .
H6 H 0.842856 1.074352 0.279952 0.029 Uiso 1 1 calc R U . . .
C7 C 0.8587(8) 0.9220(8) 0.2199(4) 0.0239(18) Uani 1 1 d . . . . .
H7 H 0.859268 0.961875 0.174128 0.029 Uiso 1 1 calc R U . . .
C8 C 0.8676(8) 0.7969(7) 0.2227(4) 0.0215(17) Uani 1 1 d . . . . .
H8 H 0.873337 0.751302 0.179052 0.026 Uiso 1 1 calc R U . . .
C9 C 0.8681(8) 0.7379(7) 0.2902(4) 0.0197(15) Uani 1 1 d . . . . .
H9 H 0.876159 0.652250 0.292456 0.024 Uiso 1 1 calc R U . . .
C11 C 0.5844(8) 0.1852(5) 0.4378(4) 0.0157(14) Uani 1 1 d . . . . .
C12 C 0.7325(8) 0.2211(6) 0.4245(4) 0.0141(13) Uani 1 1 d . . . . .
H12 H 0.809083 0.205212 0.462339 0.017 Uiso 1 1 calc R U . . .
C13 C 0.7674(8) 0.2925(6) 0.3644(4) 0.0130(14) Uani 1 1 d . . . . .
H13 H 0.868980 0.326168 0.360288 0.016 Uiso 1 1 calc R U . . .
C14 C 0.6569(8) 0.3355(6) 0.3157(4) 0.0131(14) Uani 1 1 d . . . . .
C15 C 0.5101(8) 0.3069(6) 0.3327(4) 0.0133(14) Uani 1 1 d . . . . .
H15 H 0.429173 0.350004 0.306608 0.016 Uiso 1 1 calc R U . . .
C16 C 0.4744(8) 0.2304(7) 0.3919(4) 0.0152(14) Uani 1 1 d . . . . .
H16 H 0.369447 0.223852 0.407505 0.018 Uiso 1 1 calc R U . . .
C17 C 0.5483(8) 0.1078(7) 0.5025(4) 0.0201(14) Uani 1 1 d . . . . .
H17A H 0.442718 0.090350 0.502873 0.030 Uiso 1 1 calc R U . . .
H17B H 0.575123 0.150762 0.547151 0.030 Uiso 1 1 calc R U . . .
H17C H 0.603379 0.031787 0.499549 0.030 Uiso 1 1 calc R U . . .
C18 C 0.6986(8) 0.4081(7) 0.2487(4) 0.0188(16) Uani 1 1 d . . . . .
H18 H 0.796988 0.445200 0.258152 0.023 Uiso 1 1 calc R U . . .
C19 C 0.7153(12) 0.3227(8) 0.1841(4) 0.034(2) Uani 1 1 d . . . . .
H19A H 0.790710 0.262071 0.194956 0.052 Uiso 1 1 calc R U . . .
H19B H 0.744475 0.369115 0.140996 0.052 Uiso 1 1 calc R U . . .
H19C H 0.621472 0.282141 0.174684 0.052 Uiso 1 1 calc R U . . .
C20 C 0.5924(11) 0.5103(8) 0.2322(5) 0.0300(19) Uani 1 1 d . . . . .
H20A H 0.498290 0.476528 0.216091 0.045 Uiso 1 1 calc R U . . .
H20B H 0.633199 0.561522 0.193607 0.045 Uiso 1 1 calc R U . . .
H20C H 0.577095 0.558971 0.276071 0.045 Uiso 1 1 calc R U . . .

loop_
_atom_site_aniso_label
_atom_site_aniso_U_11
_atom_site_aniso_U_22
_atom_site_aniso_U_33
_atom_site_aniso_U_23
_atom_site_aniso_U_13
_atom_site_aniso_U_12
Ru1 0.0067(2) 0.0084(2) 0.0128(2) -0.0008(2) 0.0006(2) -0.0006(2)
Cl1 0.0133(7) 0.0184(7) 0.0217(8) -0.0058(6) -0.0017(9) 0.0067(7)
Cl2 0.0156(8) 0.0175(7) 0.0138(7) -0.0006(6) -0.0005(6) 0.0019(6)
N1 0.014(3) 0.019(3) 0.018(3) -0.002(3) 0.002(3) 0.002(2)
C1 0.009(3) 0.013(3) 0.016(3) 0.000(3) -0.001(3) -0.003(2)
C2 0.012(3) 0.014(3) 0.018(3) -0.001(3) 0.004(3) -0.001(2)
C3 0.015(4) 0.016(4) 0.025(4) 0.004(3) -0.006(3) 0.001(3)
C4 0.011(4) 0.015(3) 0.017(3) 0.000(3) -0.002(2) -0.002(3)
C5 0.020(4) 0.017(4) 0.023(4) -0.006(3) -0.003(3) -0.001(3)
C6 0.028(5) 0.016(4) 0.028(4) 0.003(3) -0.001(3) 0.004(3)
C7 0.013(4) 0.040(5) 0.019(4) 0.011(3) -0.004(3) -0.001(3)
C8 0.012(4) 0.032(4) 0.020(4) -0.007(3) 0.000(3) -0.005(3)
C9 0.014(4) 0.018(3) 0.027(4) -0.003(3) -0.001(3) 0.001(3)
C11 0.023(4) 0.008(3) 0.016(3) -0.004(3) 0.003(3) -0.005(3)
C12 0.017(3) 0.010(3) 0.015(3) -0.003(3) 0.004(3) 0.001(2)
C13 0.008(3) 0.012(3) 0.019(4) -0.005(3) 0.001(3) 0.000(3)
C14 0.014(3) 0.012(3) 0.014(3) 0.002(3) 0.000(3) 0.001(3)
C15 0.016(3) 0.007(3) 0.018(4) -0.005(3) -0.001(3) 0.001(3)
C16 0.010(3) 0.015(3) 0.021(4) -0.006(3) 0.000(3) 0.002(3)
C17 0.019(3) 0.016(3) 0.025(4) 0.004(3) 0.006(3) -0.002(3)
C18 0.016(3) 0.021(4) 0.019(3) 0.006(3) 0.002(3) -0.005(3)
C19 0.056(6) 0.027(5) 0.020(4) 0.004(3) 0.013(4) 0.008(4)
C20 0.029(5) 0.029(4) 0.031(4) 0.012(3) 0.007(4) 0.004(4)

loop_
_atom_type_symbol
_atom_type_description
_atom_type_scat_dispersion_real
_atom_type_scat_dispersion_imag
_atom_type_scat_source
C C 0.0033 0.0016 'International Tables Vol C Tables 4.2.6.8 and 6.1.1.4'
H H 0.0000 0.0000 'International Tables Vol C Tables 4.2.6.8 and 6.1.1.4'
Cl Cl 0.1484 0.1585 'International Tables Vol C Tables 4.2.6.8 and 6.1.1.4'
N N 0.0061 0.0033 'International Tables Vol C Tables 4.2.6.8 and 6.1.1.4'
Ru Ru -1.2594 0.8363 'International Tables Vol C Tables 4.2.6.8 and 6.1.1.4'

loop_
_geom_angle_atom_site_label_1
_geom_angle_atom_site_label_2
_geom_angle_atom_site_label_3
_geom_angle
_geom_angle_site_symmetry_1
_geom_angle_site_symmetry_3
_geom_angle_publ_flag
C1 Ru1 C13 93.6(3) . . ?
C1 Ru1 C15 123.7(3) . . ?
C13 Ru1 C15 67.8(3) . . ?
C1 Ru1 C12 117.1(2) . . ?
C13 Ru1 C12 37.3(3) . . ?
C15 Ru1 C12 79.9(3) . . ?
C1 Ru1 C14 96.1(3) . . ?
C13 Ru1 C14 38.1(3) . . ?
C15 Ru1 C14 37.5(3) . . ?
C12 Ru1 C14 68.1(3) . . ?
C1 Ru1 C16 161.1(3) . . ?
C13 Ru1 C16 78.9(3) . . ?
C15 Ru1 C16 37.4(3) . . ?
C12 Ru1 C16 66.4(2) . . ?
C14 Ru1 C16 67.3(3) . . ?
C1 Ru1 C11 153.6(3) . . ?
C13 Ru1 C11 66.8(3) . . ?
C15 Ru1 C11 66.7(3) . . ?
C12 Ru1 C11 37.1(2) . . ?
C14 Ru1 C11 79.5(3) . . ?
C16 Ru1 C11 36.1(3) . . ?
C1 Ru1 Cl2 85.3(2) . . ?
C13 Ru1 Cl2 121.75(19) . . ?
C15 Ru1 Cl2 150.2(2) . . ?
C12 Ru1 Cl2 93.2(2) . . ?
C14 Ru1 Cl2 159.77(18) . . ?
C16 Ru1 Cl2 113.4(2) . . ?
C11 Ru1 Cl2 90.30(18) . . ?
C1 Ru1 Cl1 84.94(19) . . ?
C13 Ru1 Cl1 150.54(19) . . ?
C15 Ru1 Cl1 88.60(19) . . ?
C12 Ru1 Cl1 157.95(18) . . ?
C14 Ru1 Cl1 112.71(19) . . ?
C16 Ru1 Cl1 93.12(18) . . ?
C11 Ru1 Cl1 120.91(19) . . ?
Cl2 Ru1 Cl1 87.52(6) . . ?
C1 N1 C2 178.2(7) . . ?
N1 C1 Ru1 178.3(7) . . ?
N1 C2 C4 110.6(6) . . ?
N1 C2 C3 109.4(5) . . ?
C4 C2 C3 112.5(6) . . ?
N1 C2 H2 108.0 . . ?
C4 C2 H2 108.0 . . ?
C3 C2 H2 108.0 . . ?
C2 C3 H3A 109.5 . . ?
C2 C3 H3B 109.5 . . ?
H3A C3 H3B 109.5 . . ?
C2 C3 H3C 109.5 . . ?
H3A C3 H3C 109.5 . . ?
H3B C3 H3C 109.5 . . ?
C5 C4 C9 119.6(7) . . ?
C5 C4 C2 118.7(7) . . ?
C9 C4 C2 121.6(7) . . ?
C4 C5 C6 120.6(7) . . ?
C4 C5 H5 119.7 . . ?
C6 C5 H5 119.7 . . ?
C7 C6 C5 119.7(7) . . ?
C7 C6 H6 120.2 . . ?
C5 C6 H6 120.2 . . ?
C6 C7 C8 120.6(7) . . ?
C6 C7 H7 119.7 . . ?
C8 C7 H7 119.7 . . ?
C7 C8 C9 119.9(7) . . ?
C7 C8 H8 120.1 . . ?
C9 C8 H8 120.1 . . ?
C4 C9 C8 119.6(7) . . ?
C4 C9 H9 120.2 . . ?
C8 C9 H9 120.2 . . ?
C16 C11 C12 118.2(7) . . ?
C16 C11 C17 121.6(6) . . ?
C12 C11 C17 120.1(7) . . ?
C16 C11 Ru1 70.3(4) . . ?
C12 C11 Ru1 68.2(3) . . ?
C17 C11 Ru1 130.2(5) . . ?
C13 C12 C11 120.5(7) . . ?
C13 C12 Ru1 70.3(4) . . ?
C11 C12 Ru1 74.7(4) . . ?
C13 C12 H12 119.4 . . ?
C11 C12 H12 119.4 . . ?
Ru1 C12 H12 119.4 . . ?
C12 C13 C14 121.7(6) . . ?
C12 C13 Ru1 72.4(4) . . ?
C14 C13 Ru1 72.4(4) . . ?
C12 C13 H13 118.7 . . ?
C14 C13 H13 118.7 . . ?
Ru1 C13 H13 118.7 . . ?
C15 C14 C13 117.0(6) . . ?
C15 C14 C18 122.4(6) . . ?
C13 C14 C18 120.6(6) . . ?
C15 C14 Ru1 69.8(4) . . ?
C13 C14 Ru1 69.5(4) . . ?
C18 C14 Ru1 132.0(5) . . ?
C14 C15 C16 121.5(7) . . ?
C14 C15 Ru1 72.6(4) . . ?
C16 C15 Ru1 73.9(4) . . ?
C14 C15 H15 119.0 . . ?
C16 C15 H15 119.0 . . ?
Ru1 C15 H15 119.0 . . ?
C11 C16 C15 120.8(6) . . ?
C11 C16 Ru1 73.5(4) . . ?
C15 C16 Ru1 68.7(4) . . ?
C11 C16 H16 118.9 . . ?
C15 C16 H16 118.9 . . ?
Ru1 C16 H16 118.9 . . ?
C11 C17 H17A 109.5 . . ?
C11 C17 H17B 109.5 . . ?
H17A C17 H17B 109.5 . . ?
C11 C17 H17C 109.5 . . ?
H17A C17 H17C 109.5 . . ?
H17B C17 H17C 109.5 . . ?
C20 C18 C14 113.4(6) . . ?
C20 C18 C19 111.6(7) . . ?
C14 C18 C19 109.3(6) . . ?
C20 C18 H18 107.4 . . ?
C14 C18 H18 107.4 . . ?
C19 C18 H18 107.4 . . ?
C18 C19 H19A 109.5 . . ?
C18 C19 H19B 109.5 . . ?
H19A C19 H19B 109.5 . . ?
C18 C19 H19C 109.5 . . ?
H19A C19 H19C 109.5 . . ?
H19B C19 H19C 109.5 . . ?
C18 C20 H20A 109.5 . . ?
C18 C20 H20B 109.5 . . ?
H20A C20 H20B 109.5 . . ?
C18 C20 H20C 109.5 . . ?
H20A C20 H20C 109.5 . . ?
H20B C20 H20C 109.5 . . ?

loop_
_geom_bond_atom_site_label_1
_geom_bond_atom_site_label_2
_geom_bond_distance
_geom_bond_site_symmetry_2
_geom_bond_publ_flag
Ru1 C1 1.969(6) . ?
Ru1 C13 2.168(7) . ?
Ru1 C15 2.170(7) . ?
Ru1 C12 2.194(6) . ?
Ru1 C14 2.207(7) . ?
Ru1 C16 2.239(7) . ?
Ru1 C11 2.280(6) . ?
Ru1 Cl2 2.4008(15) . ?
Ru1 Cl1 2.4074(17) . ?
N1 C1 1.150(8) . ?
N1 C2 1.441(8) . ?
C2 C4 1.517(10) . ?
C2 C3 1.534(9) . ?
C2 H2 1.0000 . ?
C3 H3A 0.9800 . ?
C3 H3B 0.9800 . ?
C3 H3C 0.9800 . ?
C4 C5 1.383(11) . ?
C4 C9 1.389(10) . ?
C5 C6 1.397(11) . ?
C5 H5 0.9500 . ?
C6 C7 1.366(11) . ?
C6 H6 0.9500 . ?
C7 C8 1.386(12) . ?
C7 H7 0.9500 . ?
C8 C9 1.401(11) . ?
C8 H8 0.9500 . ?
C9 H9 0.9500 . ?
C11 C16 1.402(10) . ?
C11 C12 1.426(10) . ?
C11 C17 1.501(9) . ?
C12 C13 1.396(10) . ?
C12 H12 1.0000 . ?
C13 C14 1.427(10) . ?
C13 H13 1.0000 . ?
C14 C15 1.409(10) . ?
C14 C18 1.518(9) . ?
C15 C16 1.415(10) . ?
C15 H15 1.0000 . ?
C16 H16 1.0000 . ?
C17 H17A 0.9800 . ?
C17 H17B 0.9800 . ?
C17 H17C 0.9800 . ?
C18 C20 1.518(11) . ?
C18 C19 1.525(11) . ?
C18 H18 1.0000 . ?
C19 H19A 0.9800 . ?
C19 H19B 0.9800 . ?
C19 H19C 0.9800 . ?
C20 H20A 0.9800 . ?
C20 H20B 0.9800 . ?
C20 H20C 0.9800 . ?
